data_7706126
loop_
_publ_author_name
'Azam, Mohammad'
'Kumar, Umesh'
'Olowoyo, Joshua O.'
'Al-Resayes, Saud I'
'Trzesowska-Kruszynska, Agata'
'Kruszynski, Rafal'
'Islam, Mohammad Shahidul'
'Khan, Mohammad Rizwan'
'Adil, S. F.'
'Siddiqui, Mohammad Rafique'
'Al-Harthi, Fahad Ahmed'
'Alinzi, Abdul Karim'
'Wabaidur, Saikh Mohammad'
'Siddiqui, Masoom Raza'
'Shaik, Mohammed Rafi'
'Jain, Suman L.'
'Farkhondehfal, M. Amin'
'Hern\`andez, Simelys'

_publ_section_title
;
 Dinuclear uranium(VI) salen coordination compound: an efficient
 visible-light-active catalyst for selective reduction of CO<sub>2</sub>
 to methanol.
;
_journal_issue 47
_journal_name_full 'Dalton transactions (Cambridge, England : 2003)'
_journal_page_first 17243
_journal_page_last 17251
_journal_paper_doi 10.1039/d0dt02620d
_journal_volume 49
_journal_year 2020
_chemical_formula_moiety 'C42 H48 N4 O12 U2, 2(C2 H3 N)'
_chemical_formula_sum 'C46 H54 N6 O12 U2'
_chemical_formula_weight 1359.01
_space_group_crystal_system triclinic
_space_group_IT_number 2
_space_group_name_Hall '-P 1'
_space_group_name_H-M_alt 'P -1'
_atom_sites_solution_hydrogens difmap
_atom_sites_solution_primary dual
_atom_sites_solution_secondary dual
_audit_creation_method SHELXL-2014/7
_audit_update_record
;
2017-08-07 deposited with the CCDC.	2020-10-26 downloaded from the CCDC.
;
_cell_angle_alpha 82.0310(13)
_cell_angle_beta 84.2723(13)
_cell_angle_gamma 89.8078(14)
_cell_formula_units_Z 2
_cell_length_a 8.95682(16)
_cell_length_b 14.2454(2)
_cell_length_c 18.8663(3)
_cell_measurement_reflns_used 36344
_cell_measurement_temperature 100.0(1)
_cell_measurement_theta_max 78.6120
_cell_measurement_theta_min 3.7040
_cell_volume 2371.93(7)
_computing_cell_refinement 'CrysAlisPro 1.171.39.7b (Rigaku OD, 2015)'
_computing_data_collection 'CrysAlisPro 1.171.39.7b (Rigaku OD, 2015)'
_computing_data_reduction 'CrysAlisPro 1.171.39.7b (Rigaku OD, 2015)'
_computing_molecular_graphics
;XP in SHELXTL (Sheldrick, 2008)
 ORTEP-3 W v. 1.062 (Farrugia 2012)
;
_computing_publication_material
;SHELXL-2014/7 (Sheldrick, 2015b) and
 PLATON (Spek, 2009)
;
_computing_structure_refinement 'SHELXL-2014/7 (Sheldrick, 2015b)'
_computing_structure_solution 'SHELXT (Sheldrick, 2015a)'
_diffrn_ambient_environment N~2~
_diffrn_ambient_temperature 100.0(1)
_diffrn_detector 'CCD plate'
_diffrn_detector_type 'Pilatus 200K'
_diffrn_measured_fraction_theta_full 1.000
_diffrn_measured_fraction_theta_max 0.979
_diffrn_measurement_details
;
List of Runs (angles in degrees, time in seconds):

  # Type    Start    End  Width  t~exp~   \w     \q     \k     \f   Frames
#--------------------------------------------------------------------------
  1  \w    -57.00  27.00   0.50    0.25    --  -50.21  38.00 150.00  168
  2  \w   -125.00 -70.00   0.50    0.25    --  -50.21-125.00 -90.00  110
  3  \w    -63.00  22.00   0.50    0.25    --  -50.21  57.00 -90.00  170
  4  \w   -127.00 -44.00   0.50    0.25    --  -50.21 -38.00   0.00  166
  5  \w   -122.00 -38.00   0.50    0.25    --  -50.21 -57.00 -90.00  168
  6  \w   -125.00 -70.00   0.50    0.25    --  -50.21-125.00-120.00  110
  7  \w   -127.00 -44.00   0.50    0.25    --  -50.21 -38.00 -60.00  166
  8  \w     -5.00  81.00   0.50    0.25    --   50.21 -99.00 150.00  172
  9  \w     99.00 178.00   0.50    0.50    --  105.75  30.00  30.00  158
 10  \w     30.00  78.00   0.50    0.50    --  105.75 -45.00-120.00   96
 11  \w     99.00 178.00   0.50    0.50    --  105.75  30.00  60.00  158
 12  \w     28.00  64.00   0.50    0.50    --  105.75 -30.00  90.00   72
 13  \w     30.00  78.00   0.50    0.50    --  105.75 -45.00-150.00   96
 14  \w     29.00 110.00   0.50    0.50    --  105.75 -95.00  90.00  162
 15  \w    100.00 178.00   0.50    0.50    --  105.75  15.00 150.00  156
 16  \w     28.00  64.00   0.50    0.50    --  105.75 -30.00 120.00   72
 17  \w     29.00 110.00   0.50    0.50    --  105.75 -95.00   0.00  162
 18  \w     32.00 126.00   0.50    0.50    --  105.75 -77.00-150.00  188
 19  \w     29.00 110.00   0.50    0.50    --  105.75 -95.00 -60.00  162
 20  \w     99.00 178.00   0.50    0.50    --  105.75  30.00  90.00  158
 21  \w     30.00 116.00   0.50    0.50    --  105.75-111.00 -30.00  172
 22  \w     29.00 110.00   0.50    0.50    --  105.75 -95.00-150.00  162
 23  \w    100.00 178.00   0.50    0.50    --  105.75  15.00   0.00  156
 24  \w     35.00 120.00   0.50    0.50    --  105.75 -61.00  90.00  170
 25  \w     28.00  64.00   0.50    0.50    --  105.75 -30.00  60.00   72
 26  \w     30.00 116.00   0.50    0.50    --  105.75-111.00   0.00  172
 27  \w     30.00  78.00   0.50    0.50    --  105.75 -45.00   0.00   96
 28  \w     30.00  78.00   0.50    0.50    --  105.75 -45.00-180.00   96
 29  \w     32.00 126.00   0.50    0.50    --  105.75 -77.00  90.00  188
 30  \w     35.00 120.00   0.50    0.50    --  105.75 -61.00   0.00  170
 31  \w     30.00 116.00   0.50    0.50    --  105.75-111.00-150.00  172
 32  \w     35.00 109.00   0.50    0.50    --  105.75 -95.00  30.00  148
;
_diffrn_measurement_device 'four-circle diffractometer'
_diffrn_measurement_device_type 'Synergy, Dualflex, Pilatus 200K'
_diffrn_measurement_method '\w scans'
_diffrn_orient_matrix_type 'CrysAlisPro convention (1999,Acta A55,543-557)'
_diffrn_orient_matrix_UB_11 0.0153145000
_diffrn_orient_matrix_UB_12 0.0213292000
_diffrn_orient_matrix_UB_13 -0.0827305000
_diffrn_orient_matrix_UB_21 0.1302893000
_diffrn_orient_matrix_UB_22 -0.0705764000
_diffrn_orient_matrix_UB_23 -0.0038356000
_diffrn_orient_matrix_UB_31 -0.1125823000
_diffrn_orient_matrix_UB_32 -0.0805591000
_diffrn_orient_matrix_UB_33 -0.0029288000
_diffrn_radiation_monochromator mirror
_diffrn_radiation_probe x-ray
_diffrn_radiation_type CuK\a
_diffrn_radiation_wavelength 1.54184
_diffrn_reflns_av_R_equivalents 0.0326
_diffrn_reflns_av_unetI/netI 0.0213
_diffrn_reflns_Laue_measured_fraction_full 1.000
_diffrn_reflns_Laue_measured_fraction_max 0.979
_diffrn_reflns_limit_h_max 9
_diffrn_reflns_limit_h_min -11
_diffrn_reflns_limit_k_max 15
_diffrn_reflns_limit_k_min -18
_diffrn_reflns_limit_l_max 24
_diffrn_reflns_limit_l_min -23
_diffrn_reflns_number 39298
_diffrn_reflns_point_group_measured_fraction_full 1.000
_diffrn_reflns_point_group_measured_fraction_max 0.979
_diffrn_reflns_theta_full 67.000
_diffrn_reflns_theta_max 79.112
_diffrn_reflns_theta_min 3.661
_diffrn_source 'micro-focus sealed X-ray tube'
_diffrn_source_type 'SuperNova (Cu) X-ray Source'
_exptl_absorpt_coefficient_mu 19.634
_exptl_absorpt_correction_T_max 0.517
_exptl_absorpt_correction_T_min 0.209
_exptl_absorpt_correction_type gaussian
_exptl_absorpt_process_details
;
CrysAlisPro 1.171.39.7b (Rigaku Oxford Diffraction, 2015)
Numerical absorption correction based on gaussian integration over
			a multifaceted crystal model
;
_exptl_crystal_colour orange
_exptl_crystal_density_diffrn 1.903
_exptl_crystal_density_meas 1.86
_exptl_crystal_density_method 'Berman density torsion balance'
_exptl_crystal_description prism
_exptl_crystal_F_000 1304
_exptl_crystal_size_max 0.168
_exptl_crystal_size_mid 0.135
_exptl_crystal_size_min 0.08
_refine_diff_density_max 1.982
_refine_diff_density_min -1.503
_refine_diff_density_rms 0.209
_refine_ls_extinction_coef 0.00065(3)
_refine_ls_extinction_expression Fc^*^=kFc[1+0.001xFc^2^\l^3^/sin(2\q)]^-1/4^
_refine_ls_extinction_method 'SHELXL-2014/7 (Sheldrick 2014)'
_refine_ls_goodness_of_fit_ref 1.189
_refine_ls_hydrogen_treatment constr
_refine_ls_matrix_type full
_refine_ls_number_parameters 606
_refine_ls_number_reflns 10051
_refine_ls_number_restraints 0
_refine_ls_restrained_S_all 1.189
_refine_ls_R_factor_all 0.0306
_refine_ls_R_factor_gt 0.0306
_refine_ls_shift/su_max 0.004
_refine_ls_shift/su_mean 0.000
_refine_ls_structure_factor_coef Fsqd
_refine_ls_weighting_details 'w=1/[\s^2^(Fo^2^)+(0.0522P)^2^+7.6050P] where P=(Fo^2^+2Fc^2^)/3'
_refine_ls_weighting_scheme calc
_refine_ls_wR_factor_gt 0.0884
_refine_ls_wR_factor_ref 0.0885
_reflns_Friedel_coverage 0.000
_reflns_number_gt 10031
_reflns_number_total 10051
_reflns_threshold_expression 'I > 2\s(I)'
_cod_data_source_file d0dt02620d2.cif
_cod_data_source_block maz_n40
_cod_database_code 7706126
_shelx_shelxl_version_number 2014/7
_shelx_space_group_comment
;
The symmetry employed for this shelxl refinement is uniquely defined
by the following loop, which should always be used as a source of
symmetry information in preference to the above space-group names.
They are only intended as comments.
;

loop_
_space_group_symop_operation_xyz
'x, y, z'
'-x, -y, -z'

loop_
_atom_site_label
_atom_site_type_symbol
_atom_site_fract_x
_atom_site_fract_y
_atom_site_fract_z
_atom_site_U_iso_or_equiv
_atom_site_adp_type
_atom_site_occupancy
_atom_site_site_symmetry_order
_atom_site_calc_flag
_atom_site_refinement_flags_posn
_atom_site_refinement_flags_adp
_atom_site_refinement_flags_occupancy
_atom_site_disorder_assembly
_atom_site_disorder_group
U1 U 0.78227(2) 0.32878(2) 0.65030(2) 0.00938(6) Uani 1 1 d . . . . .
O1 O 0.7259(4) 0.1707(2) 0.70503(17) 0.0124(6) Uani 1 1 d . . . . .
C1 C 0.8029(5) 0.1021(3) 0.6754(2) 0.0115(8) Uani 1 1 d . . . . .
C2 C 0.7966(5) 0.0876(3) 0.6039(3) 0.0138(8) Uani 1 1 d . . . . .
C3 C 0.8773(5) 0.0132(3) 0.5771(3) 0.0171(9) Uani 1 1 d . . . . .
H3 H 0.8699 0.0023 0.5301 0.021 Uiso 1 1 calc R U . . .
C4 C 0.9670(6) -0.0435(3) 0.6195(3) 0.0187(9) Uani 1 1 d . . . . .
H4 H 1.0235 -0.0906 0.6005 0.022 Uiso 1 1 calc R U . . .
C5 C 0.9735(6) -0.0306(3) 0.6915(3) 0.0189(9) Uani 1 1 d . . . . .
H5 H 1.0325 -0.0699 0.7206 0.023 Uiso 1 1 calc R U . . .
C6 C 0.8916(5) 0.0409(3) 0.7187(2) 0.0128(8) Uani 1 1 d . . . . .
C7 C 0.7017(5) 0.1455(3) 0.5573(3) 0.0148(8) Uani 1 1 d . . . . .
H7 H 0.6591 0.1174 0.5223 0.018 Uiso 1 1 calc R U . . .
N1 N 0.6733(4) 0.2337(3) 0.5617(2) 0.0129(7) Uani 1 1 d . . . . .
C8 C 0.5758(5) 0.2824(3) 0.5107(2) 0.0143(8) Uani 1 1 d . . . . .
H8A H 0.5147 0.3278 0.5341 0.017 Uiso 1 1 calc R U . . .
H8B H 0.5090 0.2365 0.4965 0.017 Uiso 1 1 calc R U . . .
C9 C 0.6678(5) 0.3347(3) 0.4428(2) 0.0138(8) Uani 1 1 d . . . . .
C10 C 0.5748(5) 0.4162(4) 0.4097(3) 0.0195(9) Uani 1 1 d . . . . .
H10A H 0.5557 0.4608 0.4431 0.029 Uiso 1 1 calc R U . . .
H10B H 0.4812 0.3918 0.3987 0.029 Uiso 1 1 calc R U . . .
H10C H 0.6289 0.4471 0.3663 0.029 Uiso 1 1 calc R U . . .
C11 C 0.7035(6) 0.2672(4) 0.3869(3) 0.0199(10) Uani 1 1 d . . . . .
H11A H 0.7728 0.2975 0.3485 0.030 Uiso 1 1 calc R U . . .
H11B H 0.6127 0.2514 0.3680 0.030 Uiso 1 1 calc R U . . .
H11C H 0.7473 0.2105 0.4093 0.030 Uiso 1 1 calc R U . . .
C12 C 0.8187(5) 0.3719(3) 0.4608(2) 0.0132(8) Uani 1 1 d . . . . .
H12A H 0.8845 0.3186 0.4711 0.016 Uiso 1 1 calc R U . . .
H12B H 0.8653 0.4126 0.4191 0.016 Uiso 1 1 calc R U . . .
N2 N 0.8041(4) 0.4249(3) 0.5224(2) 0.0116(7) Uani 1 1 d . . . . .
C13 C 0.8157(5) 0.5154(3) 0.5060(2) 0.0135(8) Uani 1 1 d . . . . .
H13 H 0.8256 0.5386 0.4572 0.016 Uiso 1 1 calc R U . . .
C14 C 0.8153(5) 0.5861(3) 0.5553(2) 0.0128(8) Uani 1 1 d . . . . .
C15 C 0.8457(5) 0.5612(3) 0.6270(2) 0.0126(8) Uani 1 1 d . . . . .
C16 C 0.8589(5) 0.6363(3) 0.6690(2) 0.0151(9) Uani 1 1 d . . . . .
C17 C 0.8311(5) 0.7293(3) 0.6410(3) 0.0181(9) Uani 1 1 d . . . . .
H17 H 0.8335 0.7770 0.6699 0.022 Uiso 1 1 calc R U . . .
C18 C 0.7993(5) 0.7519(3) 0.5694(3) 0.0178(9) Uani 1 1 d . . . . .
H18 H 0.7805 0.8143 0.5511 0.021 Uiso 1 1 calc R U . . .
C19 C 0.7960(5) 0.6819(3) 0.5264(3) 0.0146(8) Uani 1 1 d . . . . .
H19 H 0.7811 0.6975 0.4782 0.017 Uiso 1 1 calc R U . . .
O2 O 0.8722(4) 0.4740(2) 0.65418(17) 0.0141(6) Uani 1 1 d . . . . .
O3 O 0.8867(4) 0.0620(2) 0.78756(18) 0.0186(7) Uani 1 1 d . . . . .
C20 C 0.9681(7) 0.0018(5) 0.8363(3) 0.0366(15) Uani 1 1 d . . . . .
H20A H 1.0728 0.0049 0.8193 0.055 Uiso 1 1 calc R U . . .
H20B H 0.9322 -0.0622 0.8396 0.055 Uiso 1 1 calc R U . . .
H20C H 0.9541 0.0221 0.8829 0.055 Uiso 1 1 calc R U . . .
O4 O 0.9003(4) 0.6086(2) 0.73600(19) 0.0205(7) Uani 1 1 d . . . . .
C21 C 0.9277(8) 0.6817(4) 0.7778(3) 0.0304(12) Uani 1 1 d . . . . .
H21A H 0.9991 0.7264 0.7508 0.046 Uiso 1 1 calc R U . . .
H21B H 0.9669 0.6545 0.8215 0.046 Uiso 1 1 calc R U . . .
H21C H 0.8355 0.7135 0.7892 0.046 Uiso 1 1 calc R U . . .
O5 O 0.5946(4) 0.3705(2) 0.66408(17) 0.0148(6) Uani 1 1 d . . . . .
O6 O 0.9621(4) 0.2849(2) 0.62132(17) 0.0132(6) Uani 1 1 d . . . . .
U2 U 0.60571(2) 0.16464(2) 0.83181(2) 0.01052(6) Uani 1 1 d . . . . .
O7 O 0.7478(3) 0.3047(2) 0.78717(17) 0.0135(6) Uani 1 1 d . . . . .
C22 C 0.8215(5) 0.3525(3) 0.8295(2) 0.0129(8) Uani 1 1 d . . . . .
C23 C 0.7521(5) 0.3824(3) 0.8931(2) 0.0123(8) Uani 1 1 d . . . . .
C24 C 0.8337(6) 0.4387(3) 0.9323(3) 0.0175(9) Uani 1 1 d . . . . .
H24 H 0.7870 0.4595 0.9735 0.021 Uiso 1 1 calc R U . . .
C25 C 0.9813(5) 0.4633(3) 0.9102(3) 0.0182(9) Uani 1 1 d . . . . .
H25 H 1.0340 0.5000 0.9366 0.022 Uiso 1 1 calc R U . . .
C26 C 1.0518(5) 0.4329(3) 0.8478(2) 0.0158(9) Uani 1 1 d . . . . .
H26 H 1.1512 0.4498 0.8325 0.019 Uiso 1 1 calc R U . . .
C27 C 0.9738(5) 0.3779(3) 0.8093(2) 0.0126(8) Uani 1 1 d . . . . .
C28 C 0.5930(5) 0.3660(3) 0.9156(2) 0.0158(9) Uani 1 1 d . . . . .
H28 H 0.5456 0.4069 0.9449 0.019 Uiso 1 1 calc R U . . .
N3 N 0.5120(4) 0.2995(3) 0.8982(2) 0.0133(7) Uani 1 1 d . . . . .
C29 C 0.3497(5) 0.3008(3) 0.9214(3) 0.0160(9) Uani 1 1 d . . . . .
H29A H 0.2949 0.2787 0.8850 0.019 Uiso 1 1 calc R U . . .
H29B H 0.3198 0.3655 0.9254 0.019 Uiso 1 1 calc R U . . .
C30 C 0.3066(5) 0.2384(3) 0.9941(3) 0.0173(9) Uani 1 1 d . . . . .
C31 C 0.1399(6) 0.2120(4) 0.9974(3) 0.0244(11) Uani 1 1 d . . . . .
H31A H 0.1085 0.1759 1.0433 0.037 Uiso 1 1 calc R U . . .
H31B H 0.1253 0.1749 0.9598 0.037 Uiso 1 1 calc R U . . .
H31C H 0.0817 0.2687 0.9912 0.037 Uiso 1 1 calc R U . . .
C32 C 0.3329(6) 0.2912(4) 1.0568(3) 0.0249(11) Uani 1 1 d . . . . .
H32A H 0.3087 0.2503 1.1013 0.037 Uiso 1 1 calc R U . . .
H32B H 0.2704 0.3462 1.0556 0.037 Uiso 1 1 calc R U . . .
H32C H 0.4364 0.3105 1.0530 0.037 Uiso 1 1 calc R U . . .
C33 C 0.4040(5) 0.1501(3) 1.0018(2) 0.0168(9) Uani 1 1 d . . . . .
H33A H 0.5041 0.1687 1.0102 0.020 Uiso 1 1 calc R U . . .
H33B H 0.3633 0.1075 1.0439 0.020 Uiso 1 1 calc R U . . .
N4 N 0.4152(4) 0.0983(3) 0.9391(2) 0.0151(7) Uani 1 1 d . . . . .
C34 C 0.3394(5) 0.0197(3) 0.9479(2) 0.0156(9) Uani 1 1 d . . . . .
H34 H 0.2785 0.0066 0.9911 0.019 Uiso 1 1 calc R U . . .
C35 C 0.3369(5) -0.0499(3) 0.8996(2) 0.0143(8) Uani 1 1 d . . . . .
C36 C 0.4476(5) -0.0526(3) 0.8407(2) 0.0146(8) Uani 1 1 d . . . . .
C37 C 0.4412(5) -0.1302(3) 0.8013(3) 0.0181(9) Uani 1 1 d . . . . .
C38 C 0.3337(6) -0.2016(3) 0.8209(3) 0.0222(10) Uani 1 1 d . . . . .
H38 H 0.3315 -0.2512 0.7938 0.027 Uiso 1 1 calc R U . . .
C39 C 0.2287(6) -0.2001(4) 0.8808(3) 0.0226(10) Uani 1 1 d . . . . .
H39 H 0.1582 -0.2487 0.8940 0.027 Uiso 1 1 calc R U . . .
C40 C 0.2313(5) -0.1257(3) 0.9197(3) 0.0184(9) Uani 1 1 d . . . . .
H40 H 0.1627 -0.1248 0.9600 0.022 Uiso 1 1 calc R U . . .
O8 O 0.5562(4) 0.0114(2) 0.82566(19) 0.0176(7) Uani 1 1 d . . . . .
O9 O 1.0307(3) 0.3441(2) 0.74758(17) 0.0142(6) Uani 1 1 d . . . . .
C41 C 1.1733(5) 0.3817(3) 0.7158(3) 0.0172(9) Uani 1 1 d . . . . .
H41A H 1.1977 0.3589 0.6706 0.026 Uiso 1 1 calc R U . . .
H41B H 1.2486 0.3619 0.7473 0.026 Uiso 1 1 calc R U . . .
H41C H 1.1693 0.4497 0.7082 0.026 Uiso 1 1 calc R U . . .
O10 O 0.5501(4) -0.1398(3) 0.7460(2) 0.0244(8) Uani 1 1 d . . . . .
C42 C 0.5316(7) -0.0747(4) 0.6830(3) 0.0282(12) Uani 1 1 d . . . . .
H42A H 0.6087 -0.0846 0.6457 0.042 Uiso 1 1 calc R U . . .
H42B H 0.5386 -0.0110 0.6937 0.042 Uiso 1 1 calc R U . . .
H42C H 0.4350 -0.0847 0.6671 0.042 Uiso 1 1 calc R U . . .
O11 O 0.4517(4) 0.1981(2) 0.78170(18) 0.0172(6) Uani 1 1 d . . . . .
O12 O 0.7372(4) 0.1402(2) 0.89703(18) 0.0165(6) Uani 1 1 d . . . . .
N51 N 0.3559(6) 0.5569(3) 0.8854(3) 0.0293(10) Uani 1 1 d . . . . .
C51 C 0.4430(6) 0.5560(4) 0.8372(3) 0.0224(10) Uani 1 1 d . . . . .
C52 C 0.5529(8) 0.5529(6) 0.7759(4) 0.0450(17) Uani 1 1 d . . . . .
H52A H 0.5528 0.6118 0.7443 0.068 Uiso 1 1 calc R U . . .
H52B H 0.5282 0.5020 0.7505 0.068 Uiso 1 1 calc R U . . .
H52C H 0.6506 0.5427 0.7921 0.068 Uiso 1 1 calc R U . . .
N61 N 0.3377(6) 0.0522(4) 0.5501(3) 0.0384(12) Uani 1 1 d . . . . .
C61 C 0.3062(6) 0.0928(4) 0.5980(3) 0.0271(11) Uani 1 1 d . . . . .
C62 C 0.2694(7) 0.1449(4) 0.6577(4) 0.0337(13) Uani 1 1 d . . . . .
H62A H 0.3402 0.1960 0.6553 0.051 Uiso 1 1 calc R U . . .
H62B H 0.2735 0.1033 0.7021 0.051 Uiso 1 1 calc R U . . .
H62C H 0.1702 0.1701 0.6555 0.051 Uiso 1 1 calc R U . . .

loop_
_atom_site_aniso_label
_atom_site_aniso_U_11
_atom_site_aniso_U_22
_atom_site_aniso_U_33
_atom_site_aniso_U_23
_atom_site_aniso_U_13
_atom_site_aniso_U_12
U1 0.01048(9) 0.00860(9) 0.00933(9) -0.00210(5) -0.00111(5) 0.00105(5)
O1 0.0147(15) 0.0090(14) 0.0138(15) -0.0030(11) -0.0020(12) 0.0023(11)
C1 0.0136(19) 0.0049(17) 0.016(2) -0.0021(15) 0.0003(16) -0.0011(15)
C2 0.016(2) 0.0092(19) 0.017(2) -0.0050(16) -0.0008(17) -0.0018(16)
C3 0.022(2) 0.013(2) 0.017(2) -0.0031(17) 0.0004(17) 0.0007(17)
C4 0.020(2) 0.010(2) 0.024(2) -0.0050(18) 0.0069(19) 0.0042(17)
C5 0.021(2) 0.012(2) 0.022(2) 0.0026(17) -0.0006(18) 0.0058(17)
C6 0.015(2) 0.0122(19) 0.011(2) -0.0021(15) -0.0002(16) 0.0034(16)
C7 0.014(2) 0.013(2) 0.018(2) -0.0066(17) -0.0017(17) -0.0032(16)
N1 0.0096(16) 0.0140(17) 0.0143(18) 0.0005(14) -0.0008(13) -0.0010(13)
C8 0.012(2) 0.015(2) 0.017(2) -0.0031(17) -0.0049(16) 0.0007(16)
C9 0.012(2) 0.015(2) 0.014(2) -0.0023(16) -0.0025(16) 0.0004(16)
C10 0.015(2) 0.025(2) 0.017(2) 0.0028(18) -0.0018(17) -0.0003(18)
C11 0.021(2) 0.027(2) 0.014(2) -0.0094(19) -0.0040(18) -0.0053(19)
C12 0.0098(19) 0.015(2) 0.016(2) -0.0053(17) -0.0016(16) 0.0003(16)
N2 0.0058(15) 0.0140(17) 0.0154(18) -0.0029(14) -0.0017(13) -0.0029(13)
C13 0.0117(19) 0.019(2) 0.0096(19) 0.0009(16) -0.0021(15) -0.0020(16)
C14 0.0097(19) 0.0094(19) 0.019(2) -0.0023(16) -0.0019(16) 0.0007(15)
C15 0.0092(18) 0.014(2) 0.015(2) -0.0056(16) 0.0010(15) 0.0016(15)
C16 0.016(2) 0.012(2) 0.017(2) -0.0038(17) -0.0010(17) -0.0021(16)
C17 0.020(2) 0.012(2) 0.023(2) -0.0068(18) 0.0018(18) 0.0048(17)
C18 0.019(2) 0.010(2) 0.023(2) -0.0005(17) 0.0001(18) 0.0057(17)
C19 0.0097(19) 0.015(2) 0.018(2) 0.0013(17) -0.0028(16) -0.0005(16)
O2 0.0205(16) 0.0101(14) 0.0125(15) -0.0018(11) -0.0046(12) -0.0005(12)
O3 0.0221(17) 0.0188(16) 0.0156(16) -0.0008(13) -0.0074(13) 0.0066(13)
C20 0.041(3) 0.050(4) 0.017(3) 0.001(2) -0.006(2) 0.027(3)
O4 0.0327(19) 0.0123(15) 0.0181(17) -0.0067(13) -0.0045(14) 0.0027(14)
C21 0.056(4) 0.020(2) 0.018(2) -0.010(2) -0.008(2) -0.003(2)
O5 0.0169(15) 0.0163(15) 0.0113(15) -0.0023(12) -0.0017(12) 0.0052(12)
O6 0.0184(15) 0.0096(14) 0.0132(15) -0.0055(11) -0.0038(12) 0.0029(12)
U2 0.01047(9) 0.01071(9) 0.01028(9) -0.00130(6) -0.00082(6) -0.00087(6)
O7 0.0118(14) 0.0132(14) 0.0161(15) -0.0032(12) -0.0032(12) -0.0002(11)
C22 0.0113(19) 0.0109(19) 0.017(2) -0.0001(16) -0.0046(16) 0.0008(15)
C23 0.013(2) 0.014(2) 0.0106(19) -0.0024(16) -0.0048(16) -0.0009(16)
C24 0.022(2) 0.018(2) 0.016(2) -0.0094(17) -0.0052(18) 0.0040(18)
C25 0.019(2) 0.021(2) 0.016(2) -0.0052(18) -0.0051(18) -0.0008(18)
C26 0.014(2) 0.019(2) 0.014(2) -0.0004(17) -0.0041(16) -0.0015(17)
C27 0.018(2) 0.0120(19) 0.0090(19) -0.0036(15) -0.0038(16) 0.0002(16)
C28 0.017(2) 0.019(2) 0.012(2) -0.0017(17) -0.0015(16) 0.0010(17)
N3 0.0098(17) 0.0138(17) 0.0155(18) 0.0015(14) -0.0015(14) 0.0012(13)
C29 0.014(2) 0.016(2) 0.019(2) -0.0034(17) -0.0016(17) 0.0015(16)
C30 0.015(2) 0.015(2) 0.020(2) 0.0013(17) -0.0001(17) 0.0038(17)
C31 0.015(2) 0.023(2) 0.031(3) 0.006(2) 0.005(2) 0.0047(19)
C32 0.031(3) 0.023(2) 0.020(2) -0.008(2) 0.007(2) 0.006(2)
C33 0.017(2) 0.018(2) 0.015(2) -0.0031(17) -0.0010(17) 0.0001(17)
N4 0.0144(17) 0.0177(19) 0.0128(18) 0.0002(14) -0.0023(14) 0.0033(14)
C34 0.013(2) 0.019(2) 0.013(2) 0.0032(17) 0.0006(16) -0.0009(17)
C35 0.0113(19) 0.014(2) 0.017(2) 0.0005(16) -0.0021(16) 0.0009(16)
C36 0.015(2) 0.013(2) 0.016(2) -0.0015(16) -0.0031(17) -0.0007(16)
C37 0.018(2) 0.015(2) 0.021(2) 0.0001(18) -0.0015(18) -0.0007(17)
C38 0.025(2) 0.012(2) 0.030(3) -0.0038(19) -0.005(2) 0.0008(18)
C39 0.020(2) 0.016(2) 0.031(3) 0.000(2) -0.004(2) -0.0068(18)
C40 0.015(2) 0.017(2) 0.022(2) 0.0016(18) -0.0037(18) -0.0003(17)
O8 0.0169(16) 0.0136(15) 0.0216(17) -0.0041(13) 0.0034(13) -0.0038(12)
O9 0.0127(14) 0.0153(15) 0.0142(15) -0.0033(12) 0.0026(12) -0.0030(12)
C41 0.0072(19) 0.023(2) 0.021(2) -0.0059(18) -0.0001(16) 0.0003(17)
O10 0.0246(18) 0.0186(17) 0.029(2) -0.0069(15) 0.0056(15) -0.0001(14)
C42 0.037(3) 0.022(3) 0.025(3) -0.006(2) 0.005(2) -0.009(2)
O11 0.0155(15) 0.0194(16) 0.0174(16) -0.0060(13) -0.0005(12) -0.0013(13)
O12 0.0169(15) 0.0156(15) 0.0172(16) -0.0049(12) 0.0006(12) 0.0037(12)
N51 0.033(3) 0.020(2) 0.034(3) -0.0066(19) 0.006(2) 0.0033(18)
C51 0.023(2) 0.019(2) 0.025(3) -0.0014(19) -0.005(2) -0.0020(19)
C52 0.037(3) 0.067(5) 0.026(3) 0.003(3) 0.004(3) 0.016(3)
N61 0.035(3) 0.048(3) 0.035(3) -0.010(2) -0.012(2) -0.002(2)
C61 0.028(3) 0.026(3) 0.028(3) 0.001(2) -0.012(2) -0.006(2)
C62 0.035(3) 0.030(3) 0.041(3) -0.014(3) -0.012(3) 0.003(2)

loop_
_atom_type_symbol
_atom_type_description
_atom_type_scat_dispersion_real
_atom_type_scat_dispersion_imag
_atom_type_scat_source
C C 0.0181 0.0091 'International Tables Vol C Tables 4.2.6.8 and 6.1.1.4'
H H 0.0000 0.0000 'International Tables Vol C Tables 4.2.6.8 and 6.1.1.4'
U U -4.3638 13.4090 'International Tables Vol C Tables 4.2.6.8 and 6.1.1.4'
N N 0.0311 0.0180 'International Tables Vol C Tables 4.2.6.8 and 6.1.1.4'
O O 0.0492 0.0322 'International Tables Vol C Tables 4.2.6.8 and 6.1.1.4'

loop_
_exptl_crystal_face_index_h
_exptl_crystal_face_index_k
_exptl_crystal_face_index_l
_exptl_crystal_face_perp_dist
2 -5 -3 0.0425
-1 -3 5 0.0718
3 -5 -3 0.0398
5 -5 -3 0.0404
5 3 1 0.0526
0 -5 -2 0.0504
-3 -5 -2 0.0642
1 1 5 0.0446
3 4 5 0.0521
-2 5 3 0.0374
5 0 4 0.0416
0 0 -1 0.0728
-3 5 -3 0.0582
-5 0 1 0.0769

loop_
_geom_angle_atom_site_label_1
_geom_angle_atom_site_label_2
_geom_angle_atom_site_label_3
_geom_angle
_geom_angle_site_symmetry_1
_geom_angle_site_symmetry_3
_geom_angle_publ_flag
O5 U1 O6 170.12(14) . . ?
O5 U1 O2 90.41(14) . . ?
O6 U1 O2 93.16(13) . . ?
O5 U1 O1 95.28(13) . . ?
O6 U1 O1 86.04(13) . . ?
O2 U1 O1 150.96(11) . . ?
O5 U1 O7 80.55(12) . . ?
O6 U1 O7 108.74(12) . . ?
O2 U1 O7 88.28(11) . . ?
O1 U1 O7 64.77(10) . . ?
O5 U1 N1 84.01(13) . . ?
O6 U1 N1 87.31(13) . . ?
O2 U1 N1 139.59(12) . . ?
O1 U1 N1 69.42(11) . . ?
O7 U1 N1 129.66(11) . . ?
O5 U1 N2 88.63(13) . . ?
O6 U1 N2 83.91(13) . . ?
O2 U1 N2 70.38(11) . . ?
O1 U1 N2 138.05(11) . . ?
O7 U1 N2 156.05(11) . . ?
N1 U1 N2 69.50(11) . . ?
O5 U1 U2 76.00(10) . . ?
O6 U1 U2 109.77(10) . . ?
O2 U1 U2 120.93(8) . . ?
O1 U1 U2 35.15(7) . . ?
O7 U1 U2 33.26(7) . . ?
N1 U1 U2 96.49(8) . . ?
N2 U1 U2 160.43(8) . . ?
C1 O1 U1 116.0(3) . . ?
C1 O1 U2 128.0(3) . . ?
U1 O1 U2 111.86(12) . . ?
O1 C1 C2 123.0(4) . . ?
O1 C1 C6 118.6(4) . . ?
C2 C1 C6 118.4(4) . . ?
C1 C2 C3 119.9(4) . . ?
C1 C2 C7 121.2(4) . . ?
C3 C2 C7 118.8(4) . . ?
C4 C3 C2 120.6(4) . . ?
C4 C3 H3 119.7 . . ?
C2 C3 H3 119.7 . . ?
C3 C4 C5 120.2(4) . . ?
C3 C4 H4 119.9 . . ?
C5 C4 H4 119.9 . . ?
C6 C5 C4 119.4(4) . . ?
C6 C5 H5 120.3 . . ?
C4 C5 H5 120.3 . . ?
O3 C6 C5 126.0(4) . . ?
O3 C6 C1 112.6(4) . . ?
C5 C6 C1 121.4(4) . . ?
N1 C7 C2 123.7(4) . . ?
N1 C7 H7 118.2 . . ?
C2 C7 H7 118.2 . . ?
C7 N1 C8 117.2(4) . . ?
C7 N1 U1 124.4(3) . . ?
C8 N1 U1 118.4(3) . . ?
N1 C8 C9 111.7(4) . . ?
N1 C8 H8A 109.3 . . ?
C9 C8 H8A 109.3 . . ?
N1 C8 H8B 109.3 . . ?
C9 C8 H8B 109.3 . . ?
H8A C8 H8B 107.9 . . ?
C10 C9 C11 108.4(4) . . ?
C10 C9 C12 110.6(4) . . ?
C11 C9 C12 107.1(4) . . ?
C10 C9 C8 108.8(4) . . ?
C11 C9 C8 110.4(4) . . ?
C12 C9 C8 111.4(4) . . ?
C9 C10 H10A 109.5 . . ?
C9 C10 H10B 109.5 . . ?
H10A C10 H10B 109.5 . . ?
C9 C10 H10C 109.5 . . ?
H10A C10 H10C 109.5 . . ?
H10B C10 H10C 109.5 . . ?
C9 C11 H11A 109.5 . . ?
C9 C11 H11B 109.5 . . ?
H11A C11 H11B 109.5 . . ?
C9 C11 H11C 109.5 . . ?
H11A C11 H11C 109.5 . . ?
H11B C11 H11C 109.5 . . ?
N2 C12 C9 113.4(4) . . ?
N2 C12 H12A 108.9 . . ?
C9 C12 H12A 108.9 . . ?
N2 C12 H12B 108.9 . . ?
C9 C12 H12B 108.9 . . ?
H12A C12 H12B 107.7 . . ?
C13 N2 C12 114.9(4) . . ?
C13 N2 U1 127.1(3) . . ?
C12 N2 U1 117.8(3) . . ?
N2 C13 C14 127.6(4) . . ?
N2 C13 H13 116.2 . . ?
C14 C13 H13 116.2 . . ?
C15 C14 C19 120.9(4) . . ?
C15 C14 C13 121.4(4) . . ?
C19 C14 C13 117.5(4) . . ?
O2 C15 C14 122.5(4) . . ?
O2 C15 C16 119.8(4) . . ?
C14 C15 C16 117.6(4) . . ?
O4 C16 C17 124.7(4) . . ?
O4 C16 C15 114.8(4) . . ?
C17 C16 C15 120.5(4) . . ?
C16 C17 C18 120.5(4) . . ?
C16 C17 H17 119.7 . . ?
C18 C17 H17 119.7 . . ?
C19 C18 C17 120.0(4) . . ?
C19 C18 H18 120.0 . . ?
C17 C18 H18 120.0 . . ?
C18 C19 C14 120.2(4) . . ?
C18 C19 H19 119.9 . . ?
C14 C19 H19 119.9 . . ?
C15 O2 U1 137.8(3) . . ?
C6 O3 C20 116.8(4) . . ?
O3 C20 H20A 109.5 . . ?
O3 C20 H20B 109.5 . . ?
H20A C20 H20B 109.5 . . ?
O3 C20 H20C 109.5 . . ?
H20A C20 H20C 109.5 . . ?
H20B C20 H20C 109.5 . . ?
C16 O4 C21 116.9(4) . . ?
O4 C21 H21A 109.5 . . ?
O4 C21 H21B 109.5 . . ?
H21A C21 H21B 109.5 . . ?
O4 C21 H21C 109.5 . . ?
H21A C21 H21C 109.5 . . ?
H21B C21 H21C 109.5 . . ?
O11 U2 O12 168.08(15) . . ?
O11 U2 O8 89.60(14) . . ?
O12 U2 O8 94.97(14) . . ?
O11 U2 O7 94.60(13) . . ?
O12 U2 O7 87.13(13) . . ?
O8 U2 O7 149.13(11) . . ?
O11 U2 O1 78.67(13) . . ?
O12 U2 O1 112.60(13) . . ?
O8 U2 O1 85.74(11) . . ?
O7 U2 O1 65.29(10) . . ?
O11 U2 N3 82.14(14) . . ?
O12 U2 N3 87.40(13) . . ?
O8 U2 N3 140.88(12) . . ?
O7 U2 N3 69.92(11) . . ?
O1 U2 N3 129.12(11) . . ?
O11 U2 N4 88.37(14) . . ?
O12 U2 N4 82.80(13) . . ?
O8 U2 N4 70.61(12) . . ?
O7 U2 N4 139.96(12) . . ?
O1 U2 N4 153.15(11) . . ?
N3 U2 N4 70.99(12) . . ?
O11 U2 U1 74.28(11) . . ?
O12 U2 U1 112.78(11) . . ?
O8 U2 U1 118.08(9) . . ?
O7 U2 U1 35.96(8) . . ?
O1 U2 U1 33.00(7) . . ?
N3 U2 U1 96.39(8) . . ?
N4 U2 U1 160.02(8) . . ?
C22 O7 U2 122.7(3) . . ?
C22 O7 U1 125.4(3) . . ?
U2 O7 U1 110.78(12) . . ?
O7 C22 C23 122.8(4) . . ?
O7 C22 C27 119.5(4) . . ?
C23 C22 C27 117.6(4) . . ?
C22 C23 C24 119.8(4) . . ?
C22 C23 C28 121.8(4) . . ?
C24 C23 C28 118.1(4) . . ?
C25 C24 C23 120.9(4) . . ?
C25 C24 H24 119.6 . . ?
C23 C24 H24 119.6 . . ?
C24 C25 C26 119.8(4) . . ?
C24 C25 H25 120.1 . . ?
C26 C25 H25 120.1 . . ?
C27 C26 C25 119.9(4) . . ?
C27 C26 H26 120.0 . . ?
C25 C26 H26 120.0 . . ?
O9 C27 C26 125.2(4) . . ?
O9 C27 C22 112.9(4) . . ?
C26 C27 C22 122.0(4) . . ?
N3 C28 C23 125.4(4) . . ?
N3 C28 H28 117.3 . . ?
C23 C28 H28 117.3 . . ?
C28 N3 C29 116.7(4) . . ?
C28 N3 U2 126.4(3) . . ?
C29 N3 U2 116.9(3) . . ?
N3 C29 C30 112.8(4) . . ?
N3 C29 H29A 109.0 . . ?
C30 C29 H29A 109.0 . . ?
N3 C29 H29B 109.0 . . ?
C30 C29 H29B 109.0 . . ?
H29A C29 H29B 107.8 . . ?
C32 C30 C33 106.2(4) . . ?
C32 C30 C31 109.9(4) . . ?
C33 C30 C31 111.3(4) . . ?
C32 C30 C29 111.1(4) . . ?
C33 C30 C29 110.8(4) . . ?
C31 C30 C29 107.6(4) . . ?
C30 C31 H31A 109.5 . . ?
C30 C31 H31B 109.5 . . ?
H31A C31 H31B 109.5 . . ?
C30 C31 H31C 109.5 . . ?
H31A C31 H31C 109.5 . . ?
H31B C31 H31C 109.5 . . ?
C30 C32 H32A 109.5 . . ?
C30 C32 H32B 109.5 . . ?
H32A C32 H32B 109.5 . . ?
C30 C32 H32C 109.5 . . ?
H32A C32 H32C 109.5 . . ?
H32B C32 H32C 109.5 . . ?
N4 C33 C30 114.4(4) . . ?
N4 C33 H33A 108.7 . . ?
C30 C33 H33A 108.7 . . ?
N4 C33 H33B 108.7 . . ?
C30 C33 H33B 108.7 . . ?
H33A C33 H33B 107.6 . . ?
C34 N4 C33 115.2(4) . . ?
C34 N4 U2 128.0(3) . . ?
C33 N4 U2 116.4(3) . . ?
N4 C34 C35 128.4(4) . . ?
N4 C34 H34 115.8 . . ?
C35 C34 H34 115.8 . . ?
C36 C35 C40 120.1(4) . . ?
C36 C35 C34 122.5(4) . . ?
C40 C35 C34 116.7(4) . . ?
O8 C36 C35 121.3(4) . . ?
O8 C36 C37 121.5(4) . . ?
C35 C36 C37 117.1(4) . . ?
O10 C37 C38 118.6(4) . . ?
O10 C37 C36 119.9(4) . . ?
C38 C37 C36 121.3(5) . . ?
C37 C38 C39 121.1(5) . . ?
C37 C38 H38 119.4 . . ?
C39 C38 H38 119.4 . . ?
C40 C39 C38 119.0(5) . . ?
C40 C39 H39 120.5 . . ?
C38 C39 H39 120.5 . . ?
C39 C40 C35 121.3(5) . . ?
C39 C40 H40 119.3 . . ?
C35 C40 H40 119.3 . . ?
C36 O8 U2 141.6(3) . . ?
C27 O9 C41 116.1(3) . . ?
O9 C41 H41A 109.5 . . ?
O9 C41 H41B 109.5 . . ?
H41A C41 H41B 109.5 . . ?
O9 C41 H41C 109.5 . . ?
H41A C41 H41C 109.5 . . ?
H41B C41 H41C 109.5 . . ?
C37 O10 C42 112.3(4) . . ?
O10 C42 H42A 109.5 . . ?
O10 C42 H42B 109.5 . . ?
H42A C42 H42B 109.5 . . ?
O10 C42 H42C 109.5 . . ?
H42A C42 H42C 109.5 . . ?
H42B C42 H42C 109.5 . . ?
N51 C51 C52 178.8(6) . . ?
C51 C52 H52A 109.5 . . ?
C51 C52 H52B 109.5 . . ?
H52A C52 H52B 109.5 . . ?
C51 C52 H52C 109.5 . . ?
H52A C52 H52C 109.5 . . ?
H52B C52 H52C 109.5 . . ?
N61 C61 C62 178.8(7) . . ?
C61 C62 H62A 109.5 . . ?
C61 C62 H62B 109.5 . . ?
H62A C62 H62B 109.5 . . ?
C61 C62 H62C 109.5 . . ?
H62A C62 H62C 109.5 . . ?
H62B C62 H62C 109.5 . . ?

loop_
_geom_bond_atom_site_label_1
_geom_bond_atom_site_label_2
_geom_bond_distance
_geom_bond_site_symmetry_2
_geom_bond_publ_flag
U1 O5 1.788(3) . ?
U1 O6 1.788(3) . ?
U1 O2 2.235(3) . ?
U1 O1 2.377(3) . ?
U1 O7 2.545(3) . ?
U1 N1 2.558(4) . ?
U1 N2 2.594(4) . ?
U1 U2 4.05187(19) . ?
O1 C1 1.345(5) . ?
O1 U2 2.513(3) . ?
C1 C2 1.399(6) . ?
C1 C6 1.410(6) . ?
C2 C3 1.405(6) . ?
C2 C7 1.456(7) . ?
C3 C4 1.372(7) . ?
C3 H3 0.9300 . ?
C4 C5 1.403(7) . ?
C4 H4 0.9300 . ?
C5 C6 1.380(6) . ?
C5 H5 0.9300 . ?
C6 O3 1.369(5) . ?
C7 N1 1.295(6) . ?
C7 H7 0.9300 . ?
N1 C8 1.465(6) . ?
C8 C9 1.551(6) . ?
C8 H8A 0.9700 . ?
C8 H8B 0.9700 . ?
C9 C10 1.526(6) . ?
C9 C11 1.533(6) . ?
C9 C12 1.539(6) . ?
C10 H10A 0.9600 . ?
C10 H10B 0.9600 . ?
C10 H10C 0.9600 . ?
C11 H11A 0.9600 . ?
C11 H11B 0.9600 . ?
C11 H11C 0.9600 . ?
C12 N2 1.466(6) . ?
C12 H12A 0.9700 . ?
C12 H12B 0.9700 . ?
N2 C13 1.286(6) . ?
C13 C14 1.461(6) . ?
C13 H13 0.9300 . ?
C14 C15 1.403(6) . ?
C14 C19 1.414(6) . ?
C15 O2 1.308(5) . ?
C15 C16 1.429(6) . ?
C16 O4 1.358(6) . ?
C16 C17 1.389(6) . ?
C17 C18 1.400(7) . ?
C17 H17 0.9300 . ?
C18 C19 1.372(7) . ?
C18 H18 0.9300 . ?
C19 H19 0.9300 . ?
O3 C20 1.423(6) . ?
C20 H20A 0.9600 . ?
C20 H20B 0.9600 . ?
C20 H20C 0.9600 . ?
O4 C21 1.428(6) . ?
C21 H21A 0.9600 . ?
C21 H21B 0.9600 . ?
C21 H21C 0.9600 . ?
U2 O11 1.776(3) . ?
U2 O12 1.786(3) . ?
U2 O8 2.249(3) . ?
U2 O7 2.377(3) . ?
U2 N3 2.533(4) . ?
U2 N4 2.587(4) . ?
O7 C22 1.340(5) . ?
C22 C23 1.413(6) . ?
C22 C27 1.414(6) . ?
C23 C24 1.414(6) . ?
C23 C28 1.456(6) . ?
C24 C25 1.378(7) . ?
C24 H24 0.9300 . ?
C25 C26 1.401(7) . ?
C25 H25 0.9300 . ?
C26 C27 1.376(6) . ?
C26 H26 0.9300 . ?
C27 O9 1.371(5) . ?
C28 N3 1.291(6) . ?
C28 H28 0.9300 . ?
N3 C29 1.477(6) . ?
C29 C30 1.542(6) . ?
C29 H29A 0.9700 . ?
C29 H29B 0.9700 . ?
C30 C32 1.525(7) . ?
C30 C33 1.527(6) . ?
C30 C31 1.533(7) . ?
C31 H31A 0.9600 . ?
C31 H31B 0.9600 . ?
C31 H31C 0.9600 . ?
C32 H32A 0.9600 . ?
C32 H32B 0.9600 . ?
C32 H32C 0.9600 . ?
C33 N4 1.474(6) . ?
C33 H33A 0.9700 . ?
C33 H33B 0.9700 . ?
N4 C34 1.293(6) . ?
C34 C35 1.438(7) . ?
C34 H34 0.9300 . ?
C35 C36 1.419(6) . ?
C35 C40 1.424(6) . ?
C36 O8 1.319(6) . ?
C36 C37 1.419(7) . ?
C37 O10 1.376(6) . ?
C37 C38 1.389(7) . ?
C38 C39 1.399(8) . ?
C38 H38 0.9300 . ?
C39 C40 1.372(7) . ?
C39 H39 0.9300 . ?
C40 H40 0.9300 . ?
O9 C41 1.429(5) . ?
C41 H41A 0.9600 . ?
C41 H41B 0.9600 . ?
C41 H41C 0.9600 . ?
O10 C42 1.426(7) . ?
C42 H42A 0.9600 . ?
C42 H42B 0.9600 . ?
C42 H42C 0.9600 . ?
N51 C51 1.139(7) . ?
C51 C52 1.447(8) . ?
C52 H52A 0.9600 . ?
C52 H52B 0.9600 . ?
C52 H52C 0.9600 . ?
N61 C61 1.151(8) . ?
C61 C62 1.444(8) . ?
C62 H62A 0.9600 . ?
C62 H62B 0.9600 . ?
C62 H62C 0.9600 . ?

loop_
_exptl_oxdiff_crystal_face_indexfrac_h
_exptl_oxdiff_crystal_face_indexfrac_k
_exptl_oxdiff_crystal_face_indexfrac_l
_exptl_oxdiff_crystal_face_x
_exptl_oxdiff_crystal_face_y
_exptl_oxdiff_crystal_face_z
1.9985 -5.0025 -2.9837 0.1707 0.6249 0.1867
-1.0030 -2.9943 4.9978 -0.4927 0.0615 0.3395
2.9976 -5.0027 -2.9798 0.1857 0.7551 0.0743
4.9957 -5.0032 -2.9721 0.2157 1.0154 -0.1507
4.9956 2.9994 1.0145 0.0565 0.4353 -0.8070
-0.0002 -5.0011 -1.9919 0.0581 0.3606 0.4087
-2.9974 -5.0005 -2.0034 0.0132 -0.0299 0.7462
0.9963 1.0046 4.9998 -0.3770 0.0397 -0.2077
2.9953 4.0036 5.0033 -0.2827 0.0885 -0.6744
-1.9985 5.0025 2.9837 -0.1707 -0.6249 -0.1867
4.9929 0.0029 4.0172 -0.2558 0.6349 -0.5741
0.0006 -0.0010 -0.9995 0.0827 0.0040 0.0029
-2.9939 4.9968 -3.0171 0.3103 -0.7312 -0.0566
-4.9959 0.0021 0.9802 -0.1576 -0.6548 0.5594
